data_2220060
loop_
_publ_author_name
'Li, Shun-Li'
'Tan, Ke'

_publ_section_title
;
 A new \b-octamolybdate(VI) salt based on
 1,4-bis(2-methyl-1<i>H</i>-imidazol-1-yl)butane
;
_journal_coeditor_code BG2208
_journal_issue 12
_journal_name_full 'Acta Crystallographica Section E'
_journal_page_first m1487
_journal_paper_doi 10.1107/S1600536808035022
_journal_volume 64
_journal_year 2008
_chemical_formula_iupac '(C12 H20 N4)2 [Mo8 O26]'
_chemical_formula_moiety '2(C12 H20 N4 2+), Mo8 O26 4-'
_chemical_formula_sum 'C24 H40 Mo8 N8 O26'
_chemical_formula_weight 1624.16
_chemical_name_systematic
;
bis[2,2'-dimethyl-3,3'-(butane-1,4-diyl)diimidazol-1-ium] \b-octamolybdate
;
_space_group_IT_number 2
_symmetry_cell_setting triclinic
_symmetry_space_group_name_Hall '-P 1'
_symmetry_space_group_name_H-M 'P -1'
_atom_sites_solution_hydrogens geom
_atom_sites_solution_primary direct
_atom_sites_solution_secondary difmap
_audit_creation_method SHELXL-97
_cell_angle_alpha 60.7770(10)
_cell_angle_beta 68.1550(10)
_cell_angle_gamma 70.4000(10)
_cell_formula_units_Z 1
_cell_length_a 10.5680(3)
_cell_length_b 11.4890(5)
_cell_length_c 11.5600(8)
_cell_measurement_reflns_used 879
_cell_measurement_temperature 293(2)
_cell_measurement_theta_max 28.28
_cell_measurement_theta_min 2.09
_cell_volume 1116.29(10)
_computing_cell_refinement 'SMART (Bruker, 1999)'
_computing_data_collection 'SMART (Bruker, 1999)'
_computing_data_reduction 'SAINT (Bruker, 1999)'
_computing_molecular_graphics 'SHELXTL-Plus (Sheldrick, 2008)'
_computing_publication_material 'SHELXL97 (Sheldrick, 2008)'
_computing_structure_refinement 'SHELXL97 (Sheldrick, 2008)'
_computing_structure_solution 'SHELXS97 (Sheldrick, 2008)'
_diffrn_ambient_temperature 293(2)
_diffrn_measured_fraction_theta_full 0.992
_diffrn_measured_fraction_theta_max 0.924
_diffrn_measurement_device_type 'Bruker APEX CCD area-detector'
_diffrn_measurement_method \w
_diffrn_radiation_monochromator graphite
_diffrn_radiation_source 'fine-focus sealed tube'
_diffrn_radiation_type MoK\a
_diffrn_radiation_wavelength 0.71069
_diffrn_reflns_av_R_equivalents 0.0157
_diffrn_reflns_av_sigmaI/netI 0.0398
_diffrn_reflns_limit_h_max 13
_diffrn_reflns_limit_h_min -13
_diffrn_reflns_limit_k_max 15
_diffrn_reflns_limit_k_min -8
_diffrn_reflns_limit_l_max 15
_diffrn_reflns_limit_l_min -12
_diffrn_reflns_number 6962
_diffrn_reflns_theta_full 25.00
_diffrn_reflns_theta_max 28.28
_diffrn_reflns_theta_min 2.09
_diffrn_standards_number 0
_exptl_absorpt_coefficient_mu 2.267
_exptl_absorpt_correction_T_max 0.63
_exptl_absorpt_correction_T_min 0.49
_exptl_absorpt_correction_type multi-scan
_exptl_absorpt_process_details '(SADABS; Sheldrick, 1996)'
_exptl_crystal_colour colorless
_exptl_crystal_density_diffrn 2.416
_exptl_crystal_density_method 'not measured'
_exptl_crystal_description block
_exptl_crystal_F_000 784
_exptl_crystal_size_max 0.27
_exptl_crystal_size_mid 0.26
_exptl_crystal_size_min 0.20
_refine_diff_density_max 0.529
_refine_diff_density_min -0.707
_refine_ls_extinction_method none
_refine_ls_goodness_of_fit_ref 1.042
_refine_ls_hydrogen_treatment mixed
_refine_ls_matrix_type full
_refine_ls_number_parameters 306
_refine_ls_number_reflns 5123
_refine_ls_number_restraints 2
_refine_ls_restrained_S_all 1.042
_refine_ls_R_factor_all 0.0476
_refine_ls_R_factor_gt 0.0318
_refine_ls_shift/su_max 0.001
_refine_ls_shift/su_mean 0.000
_refine_ls_structure_factor_coef Fsqd
_refine_ls_weighting_details 'calc w=1/[\s^2^(Fo^2^)+(0.0329P)^2^] where P=(Fo^2^+2Fc^2^)/3'
_refine_ls_weighting_scheme calc
_refine_ls_wR_factor_gt 0.0717
_refine_ls_wR_factor_ref 0.0790
_reflns_number_gt 3776
_reflns_number_total 5123
_reflns_threshold_expression I>2\s(I)
_cod_data_source_file bg2208.cif
_cod_data_source_block I
_cod_depositor_comments
;
The following automatic conversions were performed:
'_symmetry_cell_setting' value 'Triclinic' changed to 'triclinic'
according to '/home/saulius/struct/CIF-dictionaries/cif_core.dic'
dictionary named 'cif_core.dic' version 2.4.1 from 2010-06-29.

Automatic conversion script
Id: cif_fix_enum 1527 2010-12-29 10:47:43Z saulius 

The following automatic conversions were performed:

'_symmetry_cell_setting' value 'Triclinic' changed to 'triclinic'
according to /home/saulius/struct/CIF-dictionaries/cif_core.dic
dictionary named 'cif_core.dic' version 2.4.1 from 2010-06-29.

Automatic conversion script
Id: cif_fix_values 1715 2011-07-08 13:25:40Z adriana 
;
_cod_original_sg_symbol_Hall -p1
_cod_database_code 2220060
_cod_database_fobs_code 2220060

loop_
_symmetry_equiv_pos_as_xyz
'x, y, z'
'-x, -y, -z'

loop_
_atom_site_type_symbol
_atom_site_label
_atom_site_fract_x
_atom_site_fract_y
_atom_site_fract_z
_atom_site_U_iso_or_equiv
_atom_site_adp_type
_atom_site_calc_flag
_atom_site_refinement_flags
_atom_site_occupancy
C C1 0.4508(5) 0.2008(5) 0.1689(5) 0.0480(13) Uani d . 1
H H1 0.5040 0.1222 0.2199 0.058 Uiso calc R 1
C C2 0.4674(5) 0.2537(5) 0.0338(5) 0.0516(14) Uani d . 1
H H2 0.5345 0.2198 -0.0273 0.062 Uiso calc R 1
C C3 0.2898(5) 0.3852(5) 0.1169(5) 0.0398(12) Uani d . 1
C C4 0.1745(7) 0.4991(6) 0.1210(6) 0.078(2) Uani d . 1
H H4A 0.0929 0.4647 0.1863 0.117 Uiso calc R 1
H H4B 0.1566 0.5524 0.0320 0.117 Uiso calc R 1
H H4C 0.1983 0.5547 0.1475 0.117 Uiso calc R 1
C C5 0.2836(5) 0.2607(5) 0.3649(4) 0.0455(13) Uani d . 1
H H5A 0.2434 0.3477 0.3706 0.055 Uiso calc R 1
H H5B 0.3589 0.2175 0.4099 0.055 Uiso calc R 1
C C6 0.1756(5) 0.1742(5) 0.4387(4) 0.0357(11) Uani d . 1
H H6A 0.2156 0.0864 0.4349 0.043 Uiso calc R 1
H H6B 0.1002 0.2167 0.3940 0.043 Uiso calc R 1
C C7 0.1188(5) 0.1543(5) 0.5889(5) 0.0454(13) Uani d . 1
H H7A 0.1859 0.0893 0.6405 0.055 Uiso calc R 1
H H7B 0.1035 0.2398 0.5943 0.055 Uiso calc R 1
C C8 -0.0135(5) 0.1044(5) 0.6487(4) 0.0380(11) Uani d . 1
H H8A -0.0808 0.1724 0.5989 0.046 Uiso calc R 1
H H8B 0.0018 0.0228 0.6362 0.046 Uiso calc R 1
C C9 -0.0909(5) 0.1582(4) 0.8570(5) 0.0333(10) Uani d . 1
H H9 -0.0603 0.2401 0.8147 0.040 Uiso calc R 1
C C10 -0.1608(5) 0.1011(5) 0.9878(5) 0.0375(11) Uani d . 1
H H10 -0.1887 0.1351 1.0536 0.045 Uiso calc R 1
C C11 -0.1292(4) -0.0326(4) 0.8885(4) 0.0305(10) Uani d . 1
C C12 -0.1334(6) -0.1486(5) 0.8684(5) 0.0504(14) Uani d . 1
H H12A -0.2059 -0.1234 0.8248 0.076 Uiso calc R 1
H H12B -0.1511 -0.2244 0.9557 0.076 Uiso calc R 1
H H12C -0.0458 -0.1735 0.8117 0.076 Uiso calc R 1
O O1 0.8514(3) 0.1866(3) 0.4043(3) 0.0368(8) Uani d . 1
O O2 0.7405(3) 0.2236(3) 0.2112(3) 0.0440(8) Uani d . 1
O O3 0.6495(3) 0.1219(3) 0.7129(3) 0.0382(8) Uani d . 1
O O4 0.3883(3) 0.1137(3) 0.7404(3) 0.0358(7) Uani d . 1
O O5 0.5723(3) 0.1829(3) 0.4809(3) 0.0296(7) Uani d . 1
O O6 0.3415(3) 0.3836(3) 0.5375(3) 0.0242(6) Uani d . 1
O O7 0.6125(3) 0.3992(3) 0.4802(3) 0.0224(6) Uani d . 1
O O8 0.2891(3) 0.6211(3) 0.3047(3) 0.0350(7) Uani d . 1
O O9 0.5161(3) 0.4268(3) 0.2790(3) 0.0280(6) Uani d . 1
O O10 0.7738(3) 0.4496(3) 0.2258(3) 0.0289(7) Uani d . 1
O O11 0.9029(3) 0.4409(3) 0.4018(3) 0.0368(8) Uani d . 1
O O12 0.8404(3) 0.6795(3) 0.1956(3) 0.0368(7) Uani d . 1
O O13 0.5532(3) 0.6534(3) 0.2769(3) 0.0228(6) Uani d . 1
Mo Mo1 0.71426(4) 0.27605(4) 0.33399(4) 0.02625(10) Uani d . 1
Mo Mo2 0.42574(3) 0.52592(3) 0.37192(3) 0.02135(9) Uani d . 1
Mo Mo3 0.51296(4) 0.21069(3) 0.64292(4) 0.02435(10) Uani d . 1
Mo Mo4 0.77331(3) 0.54199(3) 0.32507(3) 0.02360(10) Uani d . 1
N N1 0.3404(4) 0.2840(4) 0.2189(4) 0.0347(9) Uani d . 1
N N2 0.3664(4) 0.3676(4) 0.0030(4) 0.0434(10) Uani d D 1
H H2N 0.355(5) 0.420(4) -0.079(2) 0.064 Uiso d D 1
N N3 -0.0723(3) 0.0740(3) 0.7959(3) 0.0266(8) Uani d . 1
N N4 -0.1830(4) -0.0186(4) 1.0052(4) 0.0362(9) Uani d D 1
H H4N -0.220(5) -0.079(4) 1.082(3) 0.054 Uiso d D 1

loop_
_atom_site_aniso_label
_atom_site_aniso_U_11
_atom_site_aniso_U_22
_atom_site_aniso_U_33
_atom_site_aniso_U_12
_atom_site_aniso_U_13
_atom_site_aniso_U_23
C1 0.042(3) 0.046(3) 0.040(3) -0.004(2) -0.010(2) -0.009(2)
C2 0.042(3) 0.059(4) 0.039(3) -0.003(3) 0.007(2) -0.025(3)
C3 0.044(3) 0.037(3) 0.028(2) -0.013(2) 0.003(2) -0.012(2)
C4 0.091(5) 0.053(4) 0.048(4) 0.012(3) -0.003(3) -0.018(3)
C5 0.056(3) 0.065(4) 0.022(2) -0.035(3) -0.003(2) -0.013(2)
C6 0.039(3) 0.045(3) 0.024(2) -0.016(2) 0.002(2) -0.016(2)
C7 0.047(3) 0.063(4) 0.028(3) -0.028(3) 0.004(2) -0.018(2)
C8 0.043(3) 0.050(3) 0.023(2) -0.020(2) 0.000(2) -0.017(2)
C9 0.036(3) 0.028(2) 0.034(3) -0.0015(19) -0.010(2) -0.013(2)
C10 0.038(3) 0.048(3) 0.030(3) -0.001(2) -0.008(2) -0.024(2)
C11 0.029(2) 0.035(3) 0.027(2) -0.0091(19) -0.0080(19) -0.011(2)
C12 0.064(4) 0.051(3) 0.043(3) -0.025(3) -0.012(3) -0.017(3)
O1 0.0320(17) 0.0321(18) 0.0421(19) 0.0006(14) -0.0092(15) -0.0167(15)
O2 0.054(2) 0.050(2) 0.0372(19) -0.0100(17) -0.0053(16) -0.0287(17)
O3 0.0367(18) 0.0301(17) 0.0383(18) 0.0010(14) -0.0130(15) -0.0093(14)
O4 0.0330(17) 0.0286(17) 0.0356(18) -0.0082(13) -0.0006(14) -0.0100(14)
O5 0.0331(16) 0.0244(15) 0.0319(16) -0.0076(13) -0.0042(13) -0.0139(13)
O6 0.0260(15) 0.0217(14) 0.0251(15) -0.0066(12) -0.0046(12) -0.0100(12)
O7 0.0222(14) 0.0224(14) 0.0195(14) -0.0035(11) -0.0025(11) -0.0087(12)
O8 0.0335(17) 0.0356(18) 0.0318(17) -0.0043(14) -0.0144(14) -0.0081(14)
O9 0.0282(16) 0.0340(17) 0.0226(15) -0.0049(13) -0.0037(12) -0.0149(13)
O10 0.0288(16) 0.0342(17) 0.0223(15) -0.0055(13) 0.0011(12) -0.0164(13)
O11 0.0273(16) 0.0384(19) 0.0373(18) -0.0035(14) -0.0056(14) -0.0139(15)
O12 0.0338(17) 0.0374(18) 0.0343(18) -0.0156(14) -0.0015(14) -0.0109(14)
O13 0.0231(14) 0.0254(15) 0.0178(14) -0.0056(12) -0.0043(11) -0.0074(12)
Mo1 0.0270(2) 0.0275(2) 0.02393(19) -0.00334(15) -0.00188(15) -0.01489(16)
Mo2 0.02117(18) 0.02459(19) 0.01723(18) -0.00511(14) -0.00434(13) -0.00779(14)
Mo3 0.02464(19) 0.02039(19) 0.02227(19) -0.00412(14) -0.00317(15) -0.00671(15)
Mo4 0.01997(18) 0.0257(2) 0.02189(19) -0.00583(14) -0.00081(14) -0.00971(15)
N1 0.041(2) 0.040(2) 0.025(2) -0.0187(18) -0.0054(17) -0.0099(17)
N2 0.047(2) 0.041(3) 0.022(2) -0.008(2) 0.0007(19) -0.0061(18)
N3 0.0265(18) 0.033(2) 0.0194(17) -0.0074(15) -0.0018(14) -0.0118(15)
N4 0.035(2) 0.046(3) 0.0212(19) -0.0169(19) 0.0011(17) -0.0095(18)

loop_
_atom_type_symbol
_atom_type_description
_atom_type_scat_dispersion_real
_atom_type_scat_dispersion_imag
_atom_type_scat_source
C C 0.0033 0.0016 'International Tables Vol C Tables 4.2.6.8 and 6.1.1.4'
H H 0.0000 0.0000 'International Tables Vol C Tables 4.2.6.8 and 6.1.1.4'
O O 0.0106 0.0060 'International Tables Vol C Tables 4.2.6.8 and 6.1.1.4'
Mo Mo -1.6832 0.6857 'International Tables Vol C Tables 4.2.6.8 and 6.1.1.4'
N N 0.0061 0.0033 'International Tables Vol C Tables 4.2.6.8 and 6.1.1.4'

loop_
_geom_angle_atom_site_label_1
_geom_angle_atom_site_label_2
_geom_angle_atom_site_label_3
_geom_angle_site_symmetry_1
_geom_angle_site_symmetry_3
_geom_angle
C2 C1 N1 . . 107.4(4)
C2 C1 H1 . . 126.3
N1 C1 H1 . . 126.3
C1 C2 N2 . . 106.5(4)
C1 C2 H2 . . 126.8
N2 C2 H2 . . 126.8
N1 C3 N2 . . 106.9(4)
N1 C3 C4 . . 128.6(5)
N2 C3 C4 . . 124.6(5)
C3 C4 H4A . . 109.5
C3 C4 H4B . . 109.5
H4A C4 H4B . . 109.5
C3 C4 H4C . . 109.5
H4A C4 H4C . . 109.5
H4B C4 H4C . . 109.5
N1 C5 C6 . . 112.8(4)
N1 C5 H5A . . 109.0
C6 C5 H5A . . 109.0
N1 C5 H5B . . 109.0
C6 C5 H5B . . 109.0
H5A C5 H5B . . 107.8
C5 C6 C7 . . 110.9(4)
C5 C6 H6A . . 109.5
C7 C6 H6A . . 109.5
C5 C6 H6B . . 109.5
C7 C6 H6B . . 109.5
H6A C6 H6B . . 108.1
C8 C7 C6 . . 109.9(4)
C8 C7 H7A . . 109.7
C6 C7 H7A . . 109.7
C8 C7 H7B . . 109.7
C6 C7 H7B . . 109.7
H7A C7 H7B . . 108.2
N3 C8 C7 . . 114.0(4)
N3 C8 H8A . . 108.8
C7 C8 H8A . . 108.8
N3 C8 H8B . . 108.8
C7 C8 H8B . . 108.8
H8A C8 H8B . . 107.6
C10 C9 N3 . . 107.8(4)
C10 C9 H9 . . 126.1
N3 C9 H9 . . 126.1
C9 C10 N4 . . 106.0(4)
C9 C10 H10 . . 127.0
N4 C10 H10 . . 127.0
N3 C11 N4 . . 108.0(4)
N3 C11 C12 . . 127.0(4)
N4 C11 C12 . . 125.0(4)
C11 C12 H12A . . 109.5
C11 C12 H12B . . 109.5
H12A C12 H12B . . 109.5
C11 C12 H12C . . 109.5
H12A C12 H12C . . 109.5
H12B C12 H12C . . 109.5
Mo3 O5 Mo1 . . 117.70(14)
Mo2 O6 Mo4 . 2_666 109.31(12)
Mo2 O6 Mo3 . . 110.72(12)
Mo4 O6 Mo3 2_666 . 104.16(11)
Mo2 O7 Mo3 2_666 . 92.33(9)
Mo2 O7 Mo4 2_666 . 91.22(10)
Mo3 O7 Mo4 . . 163.12(12)
Mo2 O7 Mo2 2_666 . 104.06(10)
Mo3 O7 Mo2 . . 97.67(9)
Mo4 O7 Mo2 . . 97.46(9)
Mo2 O7 Mo1 2_666 . 163.93(13)
Mo3 O7 Mo1 . . 86.24(8)
Mo4 O7 Mo1 . . 85.80(8)
Mo2 O7 Mo1 . . 91.98(9)
Mo2 O9 Mo1 . . 117.87(14)
Mo4 O10 Mo1 . . 116.36(13)
Mo2 O13 Mo3 . 2_666 108.94(12)
Mo2 O13 Mo4 . . 110.49(11)
Mo3 O13 Mo4 2_666 . 103.28(11)
O1 Mo1 O2 . . 104.71(15)
O1 Mo1 O5 . . 99.04(13)
O2 Mo1 O5 . . 103.61(14)
O1 Mo1 O10 . . 98.14(13)
O2 Mo1 O10 . . 101.72(14)
O5 Mo1 O10 . . 144.48(11)
O1 Mo1 O9 . . 163.59(12)
O2 Mo1 O9 . . 91.61(13)
O5 Mo1 O9 . . 78.38(11)
O10 Mo1 O9 . . 76.43(11)
O1 Mo1 O7 . . 93.85(12)
O2 Mo1 O7 . . 161.41(13)
O5 Mo1 O7 . . 73.80(10)
O10 Mo1 O7 . . 74.23(10)
O9 Mo1 O7 . . 69.81(9)
O8 Mo2 O9 . . 104.33(14)
O8 Mo2 O6 . . 101.53(13)
O9 Mo2 O6 . . 96.72(12)
O8 Mo2 O13 . . 101.33(13)
O9 Mo2 O13 . . 95.61(12)
O6 Mo2 O13 . . 150.39(11)
O8 Mo2 O7 . 2_666 99.39(13)
O9 Mo2 O7 . 2_666 156.26(12)
O6 Mo2 O7 . 2_666 79.18(10)
O13 Mo2 O7 . 2_666 78.73(10)
O8 Mo2 O7 . . 175.33(12)
O9 Mo2 O7 . . 80.34(11)
O6 Mo2 O7 . . 77.54(10)
O13 Mo2 O7 . . 78.15(10)
O7 Mo2 O7 2_666 . 75.94(10)
O8 Mo2 Mo4 . 2_666 90.41(10)
O9 Mo2 Mo4 . 2_666 132.43(9)
O6 Mo2 Mo4 . 2_666 35.72(8)
O13 Mo2 Mo4 . 2_666 125.92(8)
O7 Mo2 Mo4 2_666 2_666 47.21(7)
O7 Mo2 Mo4 . 2_666 86.22(6)
O8 Mo2 Mo3 . 2_666 90.58(10)
O9 Mo2 Mo3 . 2_666 131.56(9)
O6 Mo2 Mo3 . 2_666 125.49(8)
O13 Mo2 Mo3 . 2_666 35.96(8)
O7 Mo2 Mo3 2_666 2_666 46.33(7)
O7 Mo2 Mo3 . 2_666 86.33(6)
Mo4 Mo2 Mo3 2_666 2_666 92.286(13)
O3 Mo3 O4 . . 104.79(15)
O3 Mo3 O5 . . 101.97(14)
O4 Mo3 O5 . . 101.64(14)
O3 Mo3 O13 . 2_666 97.07(13)
O4 Mo3 O13 . 2_666 100.09(13)
O5 Mo3 O13 . 2_666 146.22(11)
O3 Mo3 O7 . . 96.22(12)
O4 Mo3 O7 . . 158.65(12)
O5 Mo3 O7 . . 77.19(10)
O13 Mo3 O7 2_666 . 73.19(10)
O3 Mo3 O6 . . 165.01(12)
O4 Mo3 O6 . . 87.24(12)
O5 Mo3 O6 . . 83.90(11)
O13 Mo3 O6 2_666 . 71.63(10)
O7 Mo3 O6 . . 71.41(9)
O3 Mo3 Mo2 . 2_666 86.46(11)
O4 Mo3 Mo2 . 2_666 135.19(10)
O5 Mo3 Mo2 . 2_666 118.52(8)
O13 Mo3 Mo2 2_666 2_666 35.10(7)
O7 Mo3 Mo2 . 2_666 41.34(6)
O6 Mo3 Mo2 . 2_666 78.65(6)
O11 Mo4 O12 . . 104.90(15)
O11 Mo4 O10 . . 101.89(14)
O12 Mo4 O10 . . 101.07(14)
O11 Mo4 O6 . 2_666 98.62(13)
O12 Mo4 O6 . 2_666 100.79(13)
O10 Mo4 O6 . 2_666 144.88(11)
O11 Mo4 O7 . . 94.31(12)
O12 Mo4 O7 . . 160.60(12)
O10 Mo4 O7 . . 77.14(10)
O6 Mo4 O7 2_666 . 73.14(10)
O11 Mo4 O13 . . 164.42(12)
O12 Mo4 O13 . . 89.13(12)
O10 Mo4 O13 . . 81.58(11)
O6 Mo4 O13 2_666 . 71.62(10)
O7 Mo4 O13 . . 71.48(9)
O11 Mo4 Mo2 . 2_666 86.16(10)
O12 Mo4 Mo2 . 2_666 135.73(11)
O10 Mo4 Mo2 . 2_666 118.71(8)
O6 Mo4 Mo2 2_666 2_666 34.97(7)
O7 Mo4 Mo2 . 2_666 41.57(6)
O13 Mo4 Mo2 . 2_666 78.96(6)
C3 N1 C1 . . 109.3(4)
C3 N1 C5 . . 125.2(4)
C1 N1 C5 . . 125.4(4)
C3 N2 C2 . . 109.9(4)
C3 N2 H2N . . 126(3)
C2 N2 H2N . . 125(3)
C11 N3 C9 . . 108.5(4)
C11 N3 C8 . . 125.1(4)
C9 N3 C8 . . 126.1(4)
C11 N4 C10 . . 109.8(4)
C11 N4 H4N . . 125(4)
C10 N4 H4N . . 125(4)

loop_
_geom_bond_atom_site_label_1
_geom_bond_atom_site_label_2
_geom_bond_site_symmetry_2
_geom_bond_distance
C1 C2 . 1.334(7)
C1 N1 . 1.378(6)
C1 H1 . 0.9300
C2 N2 . 1.367(6)
C2 H2 . 0.9300
C3 N1 . 1.319(6)
C3 N2 . 1.337(6)
C3 C4 . 1.465(7)
C4 H4A . 0.9600
C4 H4B . 0.9600
C4 H4C . 0.9600
C5 N1 . 1.481(5)
C5 C6 . 1.492(6)
C5 H5A . 0.9700
C5 H5B . 0.9700
C6 C7 . 1.535(6)
C6 H6A . 0.9700
C6 H6B . 0.9700
C7 C8 . 1.480(6)
C7 H7A . 0.9700
C7 H7B . 0.9700
C8 N3 . 1.478(5)
C8 H8A . 0.9700
C8 H8B . 0.9700
C9 C10 . 1.337(6)
C9 N3 . 1.382(5)
C9 H9 . 0.9300
C10 N4 . 1.377(6)
C10 H10 . 0.9300
C11 N3 . 1.320(5)
C11 N4 . 1.322(5)
C11 C12 . 1.477(6)
C12 H12A . 0.9600
C12 H12B . 0.9600
C12 H12C . 0.9600
O1 Mo1 . 1.697(3)
O2 Mo1 . 1.699(3)
O3 Mo3 . 1.688(3)
O4 Mo3 . 1.703(3)
O5 Mo3 . 1.892(3)
O5 Mo1 . 1.920(3)
O6 Mo2 . 1.945(3)
O6 Mo3 . 2.362(3)
O7 Mo3 . 2.327(2)
O7 Mo4 . 2.350(3)
O7 Mo2 . 2.390(3)
O7 Mo1 . 2.444(3)
O8 Mo2 . 1.682(3)
O9 Mo2 . 1.750(3)
O9 Mo1 . 2.296(3)
O10 Mo4 . 1.904(3)
O10 Mo1 . 1.938(3)
O11 Mo4 . 1.686(3)
O12 Mo4 . 1.700(3)
O13 Mo2 . 1.954(3)
O13 Mo4 . 2.373(3)
Mo2 Mo4 2_666 3.2019(5)
Mo2 Mo3 2_666 3.2144(5)
Mo4 O6 2_666 1.981(3)
N2 H2N . 0.87(3)
N4 H4N . 0.86(3)

loop_
_geom_hbond_atom_site_label_D
_geom_hbond_atom_site_label_H
_geom_hbond_atom_site_label_A
_geom_hbond_site_symmetry_A
_geom_hbond_distance_DH
_geom_hbond_distance_HA
_geom_hbond_distance_DA
_geom_hbond_angle_DHA
N2 H2N O9 2_665 0.87(3) 2.37(4) 3.031(5) 134(4)
N2 H2N O10 2_665 0.87(3) 2.20(2) 3.001(5) 153(5)
N4 H4N O12 1_446 0.86(3) 2.39(4) 3.052(5) 134(4)
N4 H4N O4 2_557 0.86(3) 2.12(3) 2.873(4) 146(5)

loop_
_geom_torsion_atom_site_label_1
_geom_torsion_atom_site_label_2
_geom_torsion_atom_site_label_3
_geom_torsion_atom_site_label_4
_geom_torsion_site_symmetry_1
_geom_torsion_site_symmetry_4
_geom_torsion
N1 C1 C2 N2 . . -0.6(6)
N1 C5 C6 C7 . . -179.3(4)
C5 C6 C7 C8 . . 163.4(4)
C6 C7 C8 N3 . . 176.4(4)
N3 C9 C10 N4 . . 0.5(5)
Mo3 O5 Mo1 O1 . . 71.31(18)
Mo3 O5 Mo1 O2 . . 178.95(16)
Mo3 O5 Mo1 O10 . . -46.7(3)
Mo3 O5 Mo1 O9 . . -92.21(16)
Mo3 O5 Mo1 O7 . . -20.10(14)
Mo4 O10 Mo1 O1 . . -69.16(17)
Mo4 O10 Mo1 O2 . . -176.11(16)
Mo4 O10 Mo1 O5 . . 49.1(3)
Mo4 O10 Mo1 O9 . . 95.07(15)
Mo4 O10 Mo1 O7 . . 22.57(13)
Mo2 O9 Mo1 O1 . . -5.8(5)
Mo2 O9 Mo1 O2 . . -179.75(17)
Mo2 O9 Mo1 O5 . . 76.68(16)
Mo2 O9 Mo1 O10 . . -78.08(16)
Mo2 O9 Mo1 O7 . . -0.15(13)
Mo2 O7 Mo1 O1 2_666 . 1.4(5)
Mo3 O7 Mo1 O1 . . -83.95(12)
Mo4 O7 Mo1 O1 . . 81.15(12)
Mo2 O7 Mo1 O1 . . 178.50(11)
Mo2 O7 Mo1 O2 2_666 . -175.8(4)
Mo3 O7 Mo1 O2 . . 98.9(4)
Mo4 O7 Mo1 O2 . . -96.0(4)
Mo2 O7 Mo1 O2 . . 1.3(4)
Mo2 O7 Mo1 O5 2_666 . 99.7(5)
Mo3 O7 Mo1 O5 . . 14.36(10)
Mo4 O7 Mo1 O5 . . 179.46(11)
Mo2 O7 Mo1 O5 . . -83.20(11)
Mo2 O7 Mo1 O10 2_666 . -96.0(5)
Mo3 O7 Mo1 O10 . . 178.68(11)
Mo4 O7 Mo1 O10 . . -16.22(10)
Mo2 O7 Mo1 O10 . . 81.12(11)
Mo2 O7 Mo1 O9 2_666 . -177.0(5)
Mo3 O7 Mo1 O9 . . 97.65(10)
Mo4 O7 Mo1 O9 . . -97.25(10)
Mo2 O7 Mo1 O9 . . 0.09(8)
Mo1 O9 Mo2 O8 . . -179.70(14)
Mo1 O9 Mo2 O6 . . -75.94(15)
Mo1 O9 Mo2 O13 . . 77.08(15)
Mo1 O9 Mo2 O7 . 2_666 2.4(4)
Mo1 O9 Mo2 O7 . . 0.14(12)
Mo1 O9 Mo2 Mo4 . 2_666 -75.60(17)
Mo1 O9 Mo2 Mo3 . 2_666 76.39(16)
Mo4 O6 Mo2 O8 2_666 . -74.26(16)
Mo3 O6 Mo2 O8 . . 171.55(14)
Mo4 O6 Mo2 O9 2_666 . 179.57(13)
Mo3 O6 Mo2 O9 . . 65.39(14)
Mo4 O6 Mo2 O13 2_666 . 65.6(3)
Mo3 O6 Mo2 O13 . . -48.6(3)
Mo4 O6 Mo2 O7 2_666 2_666 23.24(12)
Mo3 O6 Mo2 O7 . 2_666 -90.94(12)
Mo4 O6 Mo2 O7 2_666 . 101.06(13)
Mo3 O6 Mo2 O7 . . -13.13(10)
Mo3 O6 Mo2 Mo4 . 2_666 -114.19(18)
Mo4 O6 Mo2 Mo3 2_666 2_666 24.83(16)
Mo3 O6 Mo2 Mo3 . 2_666 -89.36(11)
Mo3 O13 Mo2 O8 2_666 . 75.02(15)
Mo4 O13 Mo2 O8 . . -172.19(13)
Mo3 O13 Mo2 O9 2_666 . -179.12(13)
Mo4 O13 Mo2 O9 . . -66.32(14)
Mo3 O13 Mo2 O6 2_666 . -64.9(3)
Mo4 O13 Mo2 O6 . . 47.9(3)
Mo3 O13 Mo2 O7 2_666 2_666 -22.44(12)
Mo4 O13 Mo2 O7 . 2_666 90.36(12)
Mo3 O13 Mo2 O7 2_666 . -100.24(12)
Mo4 O13 Mo2 O7 . . 12.55(10)
Mo3 O13 Mo2 Mo4 2_666 2_666 -23.85(15)
Mo4 O13 Mo2 Mo4 . 2_666 88.95(11)
Mo4 O13 Mo2 Mo3 . 2_666 112.80(16)
Mo2 O7 Mo2 O9 2_666 . 179.05(13)
Mo3 O7 Mo2 O9 . . -86.59(12)
Mo4 O7 Mo2 O9 . . 85.91(12)
Mo1 O7 Mo2 O9 . . -0.12(10)
Mo2 O7 Mo2 O6 2_666 . -81.79(12)
Mo3 O7 Mo2 O6 . . 12.57(10)
Mo4 O7 Mo2 O6 . . -174.94(12)
Mo1 O7 Mo2 O6 . . 99.04(10)
Mo2 O7 Mo2 O13 2_666 . 81.18(12)
Mo3 O7 Mo2 O13 . . 175.54(12)
Mo4 O7 Mo2 O13 . . -11.97(10)
Mo1 O7 Mo2 O13 . . -97.99(10)
Mo2 O7 Mo2 O7 2_666 2_666 0.0
Mo3 O7 Mo2 O7 . 2_666 94.36(11)
Mo4 O7 Mo2 O7 . 2_666 -93.14(11)
Mo1 O7 Mo2 O7 . 2_666 -179.17(14)
Mo2 O7 Mo2 Mo4 2_666 2_666 -46.75(8)
Mo3 O7 Mo2 Mo4 . 2_666 47.61(7)
Mo4 O7 Mo2 Mo4 . 2_666 -139.89(7)
Mo1 O7 Mo2 Mo4 . 2_666 134.08(6)
Mo2 O7 Mo2 Mo3 2_666 2_666 45.79(8)
Mo3 O7 Mo2 Mo3 . 2_666 140.15(7)
Mo4 O7 Mo2 Mo3 . 2_666 -47.35(7)
Mo1 O7 Mo2 Mo3 . 2_666 -133.38(6)
Mo1 O5 Mo3 O3 . . -72.93(18)
Mo1 O5 Mo3 O4 . . 179.01(15)
Mo1 O5 Mo3 O13 . 2_666 50.0(3)
Mo1 O5 Mo3 O7 . . 20.83(14)
Mo1 O5 Mo3 O6 . . 93.10(15)
Mo1 O5 Mo3 Mo2 . 2_666 19.56(18)
Mo2 O7 Mo3 O3 2_666 . -77.41(13)
Mo4 O7 Mo3 O3 . . 24.5(5)
Mo2 O7 Mo3 O3 . . 178.06(13)
Mo1 O7 Mo3 O3 . . 86.56(12)
Mo2 O7 Mo3 O4 2_666 . 92.4(3)
Mo4 O7 Mo3 O4 . . -165.6(4)
Mo2 O7 Mo3 O4 . . -12.1(4)
Mo1 O7 Mo3 O4 . . -103.6(3)
Mo2 O7 Mo3 O5 2_666 . -178.32(12)
Mo4 O7 Mo3 O5 . . -76.4(4)
Mo2 O7 Mo3 O5 . . 77.15(11)
Mo1 O7 Mo3 O5 . . -14.35(10)
Mo2 O7 Mo3 O13 2_666 2_666 18.11(10)
Mo4 O7 Mo3 O13 . 2_666 120.1(4)
Mo2 O7 Mo3 O13 . 2_666 -86.41(10)
Mo1 O7 Mo3 O13 . 2_666 -177.91(10)
Mo2 O7 Mo3 O6 2_666 . 93.89(10)
Mo4 O7 Mo3 O6 . . -164.2(5)
Mo2 O7 Mo3 O6 . . -10.64(8)
Mo1 O7 Mo3 O6 . . -102.14(10)
Mo4 O7 Mo3 Mo2 . 2_666 102.0(5)
Mo2 O7 Mo3 Mo2 . 2_666 -104.53(11)
Mo1 O7 Mo3 Mo2 . 2_666 163.97(13)
Mo2 O6 Mo3 O3 . . 49.4(5)
Mo4 O6 Mo3 O3 2_666 . -68.0(5)
Mo2 O6 Mo3 O4 . . -166.62(16)
Mo4 O6 Mo3 O4 2_666 . 75.99(14)
Mo2 O6 Mo3 O5 . . -64.60(14)
Mo4 O6 Mo3 O5 2_666 . 178.01(13)
Mo2 O6 Mo3 O13 . 2_666 91.79(13)
Mo4 O6 Mo3 O13 2_666 2_666 -25.60(11)
Mo2 O6 Mo3 O7 . . 13.91(11)
Mo4 O6 Mo3 O7 2_666 . -103.48(12)
Mo2 O6 Mo3 Mo2 . 2_666 56.15(10)
Mo4 O6 Mo3 Mo2 2_666 2_666 -61.24(9)
Mo1 O10 Mo4 O11 . . 68.55(18)
Mo1 O10 Mo4 O12 . . 176.55(15)
Mo1 O10 Mo4 O6 . 2_666 -55.9(3)
Mo1 O10 Mo4 O7 . . -23.21(14)
Mo1 O10 Mo4 O13 . . -96.01(15)
Mo1 O10 Mo4 Mo2 . 2_666 -23.58(18)
Mo2 O7 Mo4 O11 2_666 . 79.27(13)
Mo3 O7 Mo4 O11 . . -22.9(4)
Mo2 O7 Mo4 O11 . . -176.38(13)
Mo1 O7 Mo4 O11 . . -84.92(12)
Mo2 O7 Mo4 O12 2_666 . -92.7(4)
Mo3 O7 Mo4 O12 . . 165.2(4)
Mo2 O7 Mo4 O12 . . 11.7(4)
Mo1 O7 Mo4 O12 . . 103.1(4)
Mo2 O7 Mo4 O10 2_666 . -179.50(12)
Mo3 O7 Mo4 O10 . . 78.4(4)
Mo2 O7 Mo4 O10 . . -75.15(11)
Mo1 O7 Mo4 O10 . . 16.30(10)
Mo2 O7 Mo4 O6 2_666 2_666 -18.44(10)
Mo3 O7 Mo4 O6 . 2_666 -120.6(4)
Mo2 O7 Mo4 O6 . 2_666 85.91(11)
Mo1 O7 Mo4 O6 . 2_666 177.37(11)
Mo2 O7 Mo4 O13 2_666 . -94.20(10)
Mo3 O7 Mo4 O13 . . 163.7(5)
Mo2 O7 Mo4 O13 . . 10.15(8)
Mo1 O7 Mo4 O13 . . 101.60(9)
Mo3 O7 Mo4 Mo2 . 2_666 -102.1(5)
Mo2 O7 Mo4 Mo2 . 2_666 104.35(11)
Mo1 O7 Mo4 Mo2 . 2_666 -164.19(12)
Mo2 O13 Mo4 O11 . . -38.2(5)
Mo3 O13 Mo4 O11 2_666 . 78.2(5)
Mo2 O13 Mo4 O12 . . 167.31(15)
Mo3 O13 Mo4 O12 2_666 . -76.32(14)
Mo2 O13 Mo4 O10 . . 65.99(13)
Mo3 O13 Mo4 O10 2_666 . -177.64(12)
Mo2 O13 Mo4 O6 . 2_666 -91.00(13)
Mo3 O13 Mo4 O6 2_666 2_666 25.37(11)
Mo2 O13 Mo4 O7 . . -13.19(11)
Mo3 O13 Mo4 O7 2_666 . 103.18(11)
Mo2 O13 Mo4 Mo2 . 2_666 -55.58(10)
Mo3 O13 Mo4 Mo2 2_666 2_666 60.79(8)
N2 C3 N1 C1 . . 0.0(6)
C4 C3 N1 C1 . . -178.8(6)
N2 C3 N1 C5 . . -177.8(4)
C4 C3 N1 C5 . . 3.4(8)
C2 C1 N1 C3 . . 0.4(6)
C2 C1 N1 C5 . . 178.2(4)
C6 C5 N1 C3 . . 89.7(6)
C6 C5 N1 C1 . . -87.7(6)
N1 C3 N2 C2 . . -0.4(6)
C4 C3 N2 C2 . . 178.5(6)
C1 C2 N2 C3 . . 0.6(6)
N4 C11 N3 C9 . . 0.1(5)
C12 C11 N3 C9 . . -179.8(5)
N4 C11 N3 C8 . . -173.5(4)
C12 C11 N3 C8 . . 6.6(7)
C10 C9 N3 C11 . . -0.4(5)
C10 C9 N3 C8 . . 173.1(4)
C7 C8 N3 C11 . . -138.3(5)
C7 C8 N3 C9 . . 49.2(6)
N3 C11 N4 C10 . . 0.2(5)
C12 C11 N4 C10 . . -179.9(4)
C9 C10 N4 C11 . . -0.4(5)
